data_2244162
loop_
_publ_author_name
'Schriver, Melbourne J.'
'George, Tanner'
'Masuda, Jason D.'

_publ_section_title
;
 Synthesis and crystal structure of 3-phenyl-1,4,2-dithiazole-5-thione
;
_journal_coeditor_code HB8037
_journal_issue 10
_journal_name_full 'Acta Crystallographica Section E'
_journal_page_first
;
;
_journal_paper_doi 10.1107/S205698902200888X
_journal_volume 78
_journal_year 2022
_chemical_formula_iupac 'C8 H5 N S3'
_chemical_formula_moiety 'C8 H5 N S3'
_chemical_formula_sum 'C8 H5 N S3'
_chemical_formula_weight 211.31
_chemical_name_systematic
;
3-Phenyl-5<i>H</i>-1,4,2-dithiazole-5-thione
;
_space_group_crystal_system triclinic
_space_group_IT_number 2
_space_group_name_Hall '-P 1'
_space_group_name_H-M_alt 'P -1'
_atom_sites_solution_hydrogens geom
_atom_sites_solution_primary dual
_audit_creation_method
;
Olex2 1.5
(compiled 2022.04.07 svn.rca3783a0 for OlexSys, GUI svn.r6498)
;
_cell_angle_alpha 89.459(3)
_cell_angle_beta 89.719(2)
_cell_angle_gamma 78.956(2)
_cell_formula_units_Z 2
_cell_length_a 5.7955(4)
_cell_length_b 7.3789(5)
_cell_length_c 10.0344(7)
_cell_measurement_reflns_used 9861
_cell_measurement_temperature 100.0
_cell_measurement_theta_max 39.70
_cell_measurement_theta_min 2.81
_cell_volume 421.15(5)
_computing_cell_refinement
;
SAINT (Bruker, 2019)
;
_computing_data_collection
;
APEX4 (Bruker, 2019)
;
_computing_data_reduction
;
SAINT (Bruker, 2019)
;
_computing_molecular_graphics
;
<i>OLEX2</i> (Dolomanov <i>et al.</i>,  2009)
;
_computing_publication_material
;
<i>OLEX2</i> (Dolomanov <i>et al.</i>,  2009)
;
_computing_structure_refinement
;
<i>SHELXL2018/3</i> (Sheldrick, 2015b)
;
_computing_structure_solution
;
<i>SHELXT2014/5</i> (Sheldrick, 2015a)
;
_diffrn_ambient_temperature 100.00
_diffrn_measured_fraction_theta_full 1.000
_diffrn_measured_fraction_theta_max 1.000
_diffrn_measurement_device_type 'Bruker APEXII CCD'
_diffrn_measurement_method '\f and \w scans'
_diffrn_radiation_type MoK\a
_diffrn_radiation_wavelength 0.71073
_diffrn_reflns_av_R_equivalents 0.0636
_diffrn_reflns_av_unetI/netI 0.0292
_diffrn_reflns_limit_h_max 9
_diffrn_reflns_limit_h_min -9
_diffrn_reflns_limit_k_max 12
_diffrn_reflns_limit_k_min -12
_diffrn_reflns_limit_l_max 16
_diffrn_reflns_limit_l_min -16
_diffrn_reflns_number 49509
_diffrn_reflns_theta_full 25.242
_diffrn_reflns_theta_max 36.317
_diffrn_reflns_theta_min 2.030
_diffrn_source_current 1.4
_diffrn_source_power 0.07
_diffrn_source_voltage 50.0
_diffrn_standards_number 0
_exptl_absorpt_coefficient_mu 0.812
_exptl_absorpt_correction_T_max 0.7484
_exptl_absorpt_correction_T_min 0.6542
_exptl_absorpt_correction_type multi-scan
_exptl_absorpt_process_details
;
(SADABS; Krause <i>et al.</i>,  2015)
;
_exptl_crystal_colour yellow
_exptl_crystal_density_diffrn 1.666
_exptl_crystal_description needle
_exptl_crystal_F_000 216
_exptl_crystal_size_max 0.2
_exptl_crystal_size_mid 0.12
_exptl_crystal_size_min 0.05
_refine_diff_density_max 0.625
_refine_diff_density_min -0.392
_refine_ls_extinction_method none
_refine_ls_goodness_of_fit_ref 1.033
_refine_ls_hydrogen_treatment constr
_refine_ls_matrix_type full
_refine_ls_number_parameters 109
_refine_ls_number_reflns 4085
_refine_ls_number_restraints 0
_refine_ls_restrained_S_all 1.033
_refine_ls_R_factor_all 0.0463
_refine_ls_R_factor_gt 0.0311
_refine_ls_shift/su_max 0.001
_refine_ls_shift/su_mean 0.000
_refine_ls_structure_factor_coef Fsqd
_refine_ls_weighting_details 'w=1/[\s^2^(Fo^2^)+(0.0293P)^2^+0.2221P] where P=(Fo^2^+2Fc^2^)/3'
_refine_ls_weighting_scheme calc
_refine_ls_wR_factor_gt 0.0675
_refine_ls_wR_factor_ref 0.0742
_reflns_number_gt 3322
_reflns_number_total 4085
_reflns_threshold_expression 'I > 2\s(I)'
_cod_data_source_file hb8037sup1.cif
_cod_data_source_block I
_cod_database_code 2244162
_shelx_space_group_comment
;
The symmetry employed for this shelxl refinement is uniquely defined
by the following loop, which should always be used as a source of
symmetry information in preference to the above space-group names.
They are only intended as comments.
;
_shelx_estimated_absorpt_t_min 0.854
_shelx_estimated_absorpt_t_max 0.961

loop_
_space_group_symop_operation_xyz
'x, y, z'
'-x, -y, -z'

loop_
_atom_site_type_symbol
_atom_site_label
_atom_site_fract_x
_atom_site_fract_y
_atom_site_fract_z
_atom_site_U_iso_or_equiv
_atom_site_adp_type
_atom_site_calc_flag
_atom_site_occupancy
_atom_site_disorder_assembly
_atom_site_disorder_group
S S1 0.59859(5) 0.10273(4) 0.20602(3) 0.01367(6) Uani d 1 . .
S S2 0.23050(4) 0.29112(4) 0.36958(3) 0.01254(6) Uani d 1 . .
S S3 0.12785(5) 0.22623(4) 0.08266(3) 0.01711(6) Uani d 1 . .
N N1 0.67826(16) 0.13417(13) 0.36131(9) 0.01333(16) Uani d 1 . .
C C1 0.30604(19) 0.20788(15) 0.21084(10) 0.01200(17) Uani d 1 . .
C C2 0.51316(18) 0.22144(14) 0.43743(10) 0.01050(16) Uani d 1 . .
C C3 0.55288(18) 0.26295(14) 0.57773(10) 0.01094(16) Uani d 1 . .
C C4 0.77430(18) 0.20050(14) 0.63514(10) 0.01211(17) Uani d 1 . .
H H4 0.898918 0.133069 0.583378 0.015 Uiso calc 1 . .
C C5 0.81060(19) 0.23770(15) 0.76809(11) 0.01428(18) Uani d 1 . .
H H5 0.960741 0.195896 0.806938 0.017 Uiso calc 1 . .
C C6 0.6283(2) 0.33594(15) 0.84490(11) 0.01488(18) Uani d 1 . .
H H6 0.653943 0.359485 0.936024 0.018 Uiso calc 1 . .
C C7 0.4088(2) 0.39949(15) 0.78795(11) 0.01443(18) Uani d 1 . .
H H7 0.284614 0.467081 0.839959 0.017 Uiso calc 1 . .
C C8 0.37177(19) 0.36371(14) 0.65470(10) 0.01259(17) Uani d 1 . .
H H8 0.222345 0.408062 0.615693 0.015 Uiso calc 1 . .

loop_
_atom_site_aniso_label
_atom_site_aniso_U_11
_atom_site_aniso_U_22
_atom_site_aniso_U_33
_atom_site_aniso_U_12
_atom_site_aniso_U_13
_atom_site_aniso_U_23
S1 0.01186(11) 0.01664(12) 0.01185(11) -0.00088(9) 0.00020(8) -0.00335(8)
S2 0.00949(10) 0.01580(12) 0.01156(10) -0.00040(8) -0.00086(8) -0.00118(8)
S3 0.01444(12) 0.02474(14) 0.01221(11) -0.00380(10) -0.00353(9) 0.00023(9)
N1 0.0115(4) 0.0153(4) 0.0124(4) -0.0004(3) -0.0012(3) -0.0028(3)
C1 0.0116(4) 0.0132(4) 0.0115(4) -0.0033(3) 0.0001(3) -0.0004(3)
C2 0.0103(4) 0.0095(4) 0.0118(4) -0.0020(3) -0.0009(3) 0.0005(3)
C3 0.0116(4) 0.0096(4) 0.0116(4) -0.0020(3) -0.0006(3) -0.0001(3)
C4 0.0116(4) 0.0119(4) 0.0124(4) -0.0013(3) -0.0008(3) -0.0007(3)
C5 0.0143(4) 0.0142(4) 0.0142(4) -0.0025(4) -0.0036(3) 0.0005(3)
C6 0.0188(5) 0.0147(4) 0.0118(4) -0.0047(4) -0.0013(4) -0.0011(3)
C7 0.0164(5) 0.0137(4) 0.0132(4) -0.0026(4) 0.0016(3) -0.0017(3)
C8 0.0119(4) 0.0124(4) 0.0130(4) -0.0014(3) 0.0001(3) -0.0005(3)

loop_
_atom_type_symbol
_atom_type_description
_atom_type_scat_dispersion_real
_atom_type_scat_dispersion_imag
_atom_type_scat_source
C C 0.0033 0.0016 'International Tables Vol C Tables 4.2.6.8 and 6.1.1.4'
H H 0.0000 0.0000 'International Tables Vol C Tables 4.2.6.8 and 6.1.1.4'
N N 0.0061 0.0033 'International Tables Vol C Tables 4.2.6.8 and 6.1.1.4'
S S 0.1246 0.1234 'International Tables Vol C Tables 4.2.6.8 and 6.1.1.4'

loop_
_geom_angle_atom_site_label_1
_geom_angle_atom_site_label_2
_geom_angle_atom_site_label_3
_geom_angle_site_symmetry_1
_geom_angle_site_symmetry_3
_geom_angle
_geom_angle_publ_flag
N1 S1 C1 . . 100.79(5) ?
C1 S2 C2 . . 95.54(5) ?
C2 N1 S1 . . 115.28(8) ?
S1 C1 S2 . . 110.12(6) ?
S3 C1 S1 . . 124.34(6) ?
S3 C1 S2 . . 125.54(7) ?
N1 C2 S2 . . 118.25(8) ?
N1 C2 C3 . . 122.66(9) ?
C3 C2 S2 . . 119.09(8) ?
C4 C3 C2 . . 119.78(9) ?
C8 C3 C2 . . 120.68(9) ?
C8 C3 C4 . . 119.54(9) ?
C3 C4 H4 . . 120.1 ?
C5 C4 C3 . . 119.70(10) ?
C5 C4 H4 . . 120.1 ?
C4 C5 H5 . . 119.7 ?
C4 C5 C6 . . 120.51(10) ?
C6 C5 H5 . . 119.7 ?
C5 C6 H6 . . 120.0 ?
C7 C6 C5 . . 119.96(10) ?
C7 C6 H6 . . 120.0 ?
C6 C7 H7 . . 120.1 ?
C8 C7 C6 . . 119.80(10) ?
C8 C7 H7 . . 120.1 ?
C3 C8 H8 . . 119.8 ?
C7 C8 C3 . . 120.48(10) ?
C7 C8 H8 . . 119.8 ?

loop_
_geom_bond_atom_site_label_1
_geom_bond_atom_site_label_2
_geom_bond_site_symmetry_2
_geom_bond_distance
_geom_bond_publ_flag
S1 N1 . 1.6583(9) ?
S1 C1 . 1.7248(11) ?
S2 C1 . 1.7363(11) ?
S2 C2 . 1.7587(10) ?
S3 C1 . 1.6418(11) ?
N1 C2 . 1.2961(13) ?
C2 C3 . 1.4721(14) ?
C3 C4 . 1.4024(14) ?
C3 C8 . 1.3981(14) ?
C4 H4 . 0.9500 ?
C4 C5 . 1.3896(14) ?
C5 H5 . 0.9500 ?
C5 C6 . 1.3945(16) ?
C6 H6 . 0.9500 ?
C6 C7 . 1.3926(16) ?
C7 H7 . 0.9500 ?
C7 C8 . 1.3910(15) ?
C8 H8 . 0.9500 ?

loop_
_geom_hbond_atom_site_label_D
_geom_hbond_atom_site_label_H
_geom_hbond_atom_site_label_A
_geom_hbond_site_symmetry_A
_geom_hbond_distance_DH
_geom_hbond_distance_HA
_geom_hbond_distance_DA
_geom_hbond_angle_DHA
_geom_hbond_publ_flag
C4 H4 N1 2_756 0.95 2.89 3.6281(14) 136 yes
C5 H5 S1 2_756 0.95 3.04 3.8474(11) 144 yes
C5 H5 S3 1_656 0.95 2.96 3.6529(11) 131 yes
C6 H6 S3 1_656 0.95 3.11 3.7231(12) 124 yes
C7 H7 S3 2_566 0.95 3.06 3.9651(12) 159 yes
C8 H8 S2 2_566 0.95 3.10 3.9141(11) 145 yes

loop_
_geom_torsion_atom_site_label_1
_geom_torsion_atom_site_label_2
_geom_torsion_atom_site_label_3
_geom_torsion_atom_site_label_4
_geom_torsion_site_symmetry_1
_geom_torsion_site_symmetry_2
_geom_torsion_site_symmetry_3
_geom_torsion_site_symmetry_4
_geom_torsion
_geom_torsion_publ_flag
S1 N1 C2 S2 . . . . 0.97(12) ?
S1 N1 C2 C3 . . . . -179.44(8) ?
S2 C2 C3 C4 . . . . 176.91(8) ?
S2 C2 C3 C8 . . . . -2.91(13) ?
N1 S1 C1 S2 . . . . -1.05(7) ?
N1 S1 C1 S3 . . . . 178.66(7) ?
N1 C2 C3 C4 . . . . -2.67(15) ?
N1 C2 C3 C8 . . . . 177.51(10) ?
C1 S1 N1 C2 . . . . 0.08(9) ?
C1 S2 C2 N1 . . . . -1.49(9) ?
C1 S2 C2 C3 . . . . 178.91(8) ?
C2 S2 C1 S1 . . . . 1.38(6) ?
C2 S2 C1 S3 . . . . -178.33(8) ?
C2 C3 C4 C5 . . . . -179.15(9) ?
C2 C3 C8 C7 . . . . 178.73(10) ?
C3 C4 C5 C6 . . . . 0.27(16) ?
C4 C3 C8 C7 . . . . -1.09(15) ?
C4 C5 C6 C7 . . . . -0.80(16) ?
C5 C6 C7 C8 . . . . 0.38(16) ?
C6 C7 C8 C3 . . . . 0.57(16) ?
C8 C3 C4 C5 . . . . 0.67(15) ?

_cod_database_fobs_code 2244162
